data_2213839
loop_
_publ_author_name
'Ghulam Qadeer'
'Nasim Hasan Rama'
'Zhong-Min Su'

_publ_section_title
;
 (<i>E</i>)-3-(4-Methoxyphenyl)acrylohydrazide
;
_journal_coeditor_code HK2254
_journal_issue 6
_journal_name_full 'Acta Crystallographica Section E'
_journal_page_first o2989
_journal_page_last o2989
_journal_paper_doi 10.1107/S1600536807024981
_journal_volume 63
_journal_year 2007
_chemical_formula_iupac 'C10 H12 N2 O2'
_chemical_formula_moiety 'C10 H12 N2 O2'
_chemical_formula_sum 'C10 H12 N2 O2'
_chemical_formula_weight 192.22
_chemical_melting_point 477(2)
_chemical_name_systematic
;
(E)-3-(4-Methoxyphenyl)acrylohydrazide
;
_space_group_IT_number 14
_symmetry_cell_setting monoclinic
_symmetry_space_group_name_Hall '-P 2ybc'
_symmetry_space_group_name_H-M 'P 1 21/c 1'
_atom_sites_solution_hydrogens geom
_atom_sites_solution_primary direct
_atom_sites_solution_secondary difmap
_audit_creation_method SHELXL97
_cell_angle_alpha 90
_cell_angle_beta 106.774(5)
_cell_angle_gamma 90
_cell_formula_units_Z 4
_cell_length_a 18.661(5)
_cell_length_b 4.842(5)
_cell_length_c 12.041(5)
_cell_measurement_reflns_used 691
_cell_measurement_temperature 294(2)
_cell_measurement_theta_max 23.59
_cell_measurement_theta_min 3.45
_cell_volume 1041.7(12)
_computing_cell_refinement 'SAINT (Bruker, 1999)'
_computing_data_collection 'SMART (Bruker, 1998)'
_computing_data_reduction SAINT
_computing_molecular_graphics 'SHELXTL (Bruker, 1999)'
_computing_publication_material
;
SHELXTL, PARST (Nardelli, 1995) and PLATON (Spek, 2003).
;
_computing_structure_refinement 'SHELXL97 (Sheldrick, 1997)'
_computing_structure_solution 'SHELXS97 (Sheldrick, 1997)'
_diffrn_ambient_temperature 294(2)
_diffrn_measured_fraction_theta_full 0.997
_diffrn_measured_fraction_theta_max 0.938
_diffrn_measurement_device_type 'Bruker APEXII'
_diffrn_measurement_method '\f and \w'
_diffrn_radiation_monochromator graphite
_diffrn_radiation_source 'fine-focus sealed tube'
_diffrn_radiation_type MoK\a
_diffrn_radiation_wavelength 0.71069
_diffrn_reflns_av_R_equivalents 0.0329
_diffrn_reflns_av_sigmaI/netI 0.0333
_diffrn_reflns_limit_h_max 24
_diffrn_reflns_limit_h_min -12
_diffrn_reflns_limit_k_max 6
_diffrn_reflns_limit_k_min -5
_diffrn_reflns_limit_l_max 12
_diffrn_reflns_limit_l_min -15
_diffrn_reflns_number 5965
_diffrn_reflns_theta_full 25.00
_diffrn_reflns_theta_max 28.28
_diffrn_reflns_theta_min 3.42
_diffrn_standards_decay_% 1
_diffrn_standards_interval_time 120
_diffrn_standards_number 3
_exptl_absorpt_coefficient_mu 0.087
_exptl_absorpt_correction_T_max 0.9910
_exptl_absorpt_correction_T_min 0.9734
_exptl_absorpt_correction_type multi-scan
_exptl_absorpt_process_details '(SADABS; Sheldrick, 1996)'
_exptl_crystal_colour colourless
_exptl_crystal_density_diffrn 1.226
_exptl_crystal_density_meas 1.213
_exptl_crystal_density_method 'not measured'
_exptl_crystal_description block
_exptl_crystal_F_000 408
_exptl_crystal_size_max 0.30
_exptl_crystal_size_mid 0.20
_exptl_crystal_size_min 0.10
_refine_diff_density_max 0.181
_refine_diff_density_min -0.214
_refine_ls_extinction_method none
_refine_ls_goodness_of_fit_ref 1.043
_refine_ls_hydrogen_treatment mixed
_refine_ls_matrix_type full
_refine_ls_number_parameters 140
_refine_ls_number_reflns 2431
_refine_ls_number_restraints 0
_refine_ls_restrained_S_all 1.043
_refine_ls_R_factor_all 0.0636
_refine_ls_R_factor_gt 0.0490
_refine_ls_shift/su_max 0.000
_refine_ls_shift/su_mean 0.000
_refine_ls_structure_factor_coef Fsqd
_refine_ls_weighting_details 'calc w = 1/[\s^2^(Fo^2^)+(0.066P)^2^+0.1851P] where P=(Fo^2^+2Fc^2^)/3'
_refine_ls_weighting_scheme calc
_refine_ls_wR_factor_gt 0.1315
_refine_ls_wR_factor_ref 0.1428
_reflns_number_gt 1823
_reflns_number_total 2431
_reflns_threshold_expression I>2\s(I)
_cod_data_source_file hk2254.cif
_cod_data_source_block I
_cod_original_sg_symbol_H-M 'P 21/c'
_cod_database_code 2213839
_cod_database_fobs_code 2213839

loop_
_symmetry_equiv_pos_as_xyz
'x, y, z'
'-x, y+1/2, -z+1/2'
'-x, -y, -z'
'x, -y-1/2, z-1/2'

loop_
_atom_site_type_symbol
_atom_site_label
_atom_site_fract_x
_atom_site_fract_y
_atom_site_fract_z
_atom_site_U_iso_or_equiv
_atom_site_adp_type
_atom_site_calc_flag
_atom_site_refinement_flags
_atom_site_occupancy
O O2 0.90820(6) -0.54812(18) -0.08595(10) 0.0575(3) Uani d . 1
N N1 0.93934(7) -0.1228(2) -0.12967(10) 0.0492(3) Uani d . 1
N N2 1.00315(8) -0.2078(3) -0.16148(13) 0.0537(3) Uani d . 1
C C10 0.89604(8) -0.2975(3) -0.09272(11) 0.0453(3) Uani d . 1
C C9 0.83040(9) -0.1707(3) -0.06296(14) 0.0555(4) Uani d . 1
H H9 0.8396 0.0252 -0.0491 0.067 Uiso calc R 1
O O1 0.56917(8) 0.1696(3) 0.16105(15) 0.0961(5) Uani d . 1
C C1 0.63143(10) 0.0689(3) 0.13540(15) 0.0633(4) Uani d . 1
C C4 0.75047(10) -0.1683(4) 0.07282(16) 0.0644(4) Uani d . 1
C C5 0.76173(10) 0.0303(4) 0.15675(16) 0.0697(5) Uani d . 1
H H5 0.8103 0.0882 0.1934 0.084 Uiso calc R 1
C C2 0.61811(11) -0.1264(5) 0.04886(18) 0.0798(6) Uani d . 1
H H2 0.5694 -0.1799 0.0107 0.096 Uiso calc R 1
C C6 0.70327(11) 0.1480(4) 0.18902(16) 0.0691(5) Uani d . 1
H H6 0.7129 0.2809 0.2472 0.083 Uiso calc R 1
C C3 0.67745(12) -0.2423(4) 0.01908(18) 0.0805(6) Uani d . 1
H H3 0.6679 -0.3750 -0.0392 0.097 Uiso calc R 1
C C8 0.81568(13) -0.2978(5) 0.0412(2) 0.0876(7) Uani d . 1
H H8 0.8603 -0.2806 0.1065 0.105 Uiso calc R 1
C C7 0.58105(19) 0.3579(5) 0.2555(3) 0.1203(10) Uani d . 1
H H7A 0.6114 0.2715 0.3249 0.180 Uiso calc R 1
H H7B 0.5337 0.4095 0.2658 0.180 Uiso calc R 1
H H7C 0.6061 0.5196 0.2393 0.180 Uiso calc R 1
H H1N 0.9298(10) 0.050(4) -0.1277(15) 0.065(5) Uiso d . 1
H H3N 0.9888(11) -0.346(4) -0.2122(18) 0.076(6) Uiso d . 1
H H2N 1.0344(10) -0.286(4) -0.0967(17) 0.071(5) Uiso d . 1

loop_
_atom_site_aniso_label
_atom_site_aniso_U_11
_atom_site_aniso_U_22
_atom_site_aniso_U_33
_atom_site_aniso_U_12
_atom_site_aniso_U_13
_atom_site_aniso_U_23
O2 0.0706(7) 0.0264(5) 0.0784(7) 0.0057(4) 0.0259(5) 0.0040(4)
N1 0.0671(8) 0.0271(5) 0.0591(7) 0.0064(5) 0.0274(6) 0.0023(5)
N2 0.0680(8) 0.0395(6) 0.0603(8) 0.0053(6) 0.0291(6) 0.0019(6)
C10 0.0571(8) 0.0288(6) 0.0488(7) 0.0031(5) 0.0133(6) 0.0007(5)
C9 0.0633(9) 0.0360(7) 0.0707(9) 0.0076(6) 0.0247(7) 0.0060(6)
O1 0.0852(10) 0.0967(11) 0.1238(12) 0.0098(8) 0.0578(9) -0.0088(9)
C1 0.0655(10) 0.0584(9) 0.0731(10) 0.0028(7) 0.0313(8) 0.0036(8)
C4 0.0689(10) 0.0593(9) 0.0729(10) 0.0122(8) 0.0333(8) 0.0212(8)
C5 0.0591(9) 0.0749(11) 0.0718(10) -0.0025(8) 0.0138(8) 0.0130(9)
C2 0.0621(10) 0.0892(13) 0.0891(13) -0.0140(9) 0.0233(9) -0.0178(10)
C6 0.0788(12) 0.0636(10) 0.0665(10) -0.0051(9) 0.0233(8) -0.0061(8)
C3 0.0920(14) 0.0720(12) 0.0866(13) -0.0076(10) 0.0404(11) -0.0206(10)
C8 0.0942(14) 0.0828(13) 0.1035(15) 0.0373(11) 0.0566(12) 0.0409(12)
C7 0.165(3) 0.0804(15) 0.153(2) 0.0165(16) 0.105(2) -0.0104(16)

loop_
_atom_type_symbol
_atom_type_description
_atom_type_scat_dispersion_real
_atom_type_scat_dispersion_imag
_atom_type_scat_source
C C 0.0033 0.0016 'International Tables Vol C Tables 4.2.6.8 and 6.1.1.4'
H H 0.0000 0.0000 'International Tables Vol C Tables 4.2.6.8 and 6.1.1.4'
N N 0.0061 0.0033 'International Tables Vol C Tables 4.2.6.8 and 6.1.1.4'
O O 0.0106 0.0060 'International Tables Vol C Tables 4.2.6.8 and 6.1.1.4'

loop_
_geom_angle_atom_site_label_1
_geom_angle_atom_site_label_2
_geom_angle_atom_site_label_3
_geom_angle
C10 N1 N2 123.06(12)
C10 N1 H1N 117.4(12)
N2 N1 H1N 119.2(12)
N1 N2 H3N 107.1(12)
N1 N2 H2N 105.7(12)
H3N N2 H2N 105.4(16)
O2 C10 N1 121.96(14)
O2 C10 C9 122.24(13)
N1 C10 C9 115.78(12)
C8 C9 C10 113.09(13)
C8 C9 H9 109.0
C10 C9 H9 109.0
C1 O1 C7 117.35(19)
C6 C1 O1 124.95(17)
C6 C1 C2 119.31(16)
O1 C1 C2 115.74(16)
C5 C4 C3 116.80(17)
C5 C4 C8 121.01(18)
C3 C4 C8 122.19(19)
C4 C5 C6 122.18(17)
C4 C5 H5 118.9
C6 C5 H5 118.9
C1 C2 C3 119.60(18)
C1 C2 H2 120.2
C3 C2 H2 120.2
C1 C6 C5 119.92(18)
C1 C6 H6 120.0
C5 C6 H6 120.0
C4 C3 C2 122.16(19)
C4 C3 H3 118.9
C2 C3 H3 118.9
C9 C8 C4 113.42(14)
C9 C8 H8 108.9
C4 C8 H8 108.9
O1 C7 H7A 109.5
O1 C7 H7B 109.5
H7A C7 H7B 109.5
O1 C7 H7C 109.5
H7A C7 H7C 109.5
H7B C7 H7C 109.5

loop_
_geom_bond_atom_site_label_1
_geom_bond_atom_site_label_2
_geom_bond_distance
O2 C10 1.233(2)
N1 C10 1.3319(19)
N1 N2 1.4132(17)
N1 H1N 0.86(2)
N2 H3N 0.89(2)
N2 H2N 0.91(2)
C10 C9 1.503(2)
C9 C8 1.492(2)
C9 H9 0.9700
O1 C7 1.424(3)
C1 C6 1.364(3)
C1 C2 1.376(3)
C4 C5 1.367(3)
C4 C3 1.377(3)
C4 C8 1.512(2)
C5 C6 1.382(3)
C5 H5 0.9300
C2 C3 1.378(3)
C2 H2 0.9300
C6 H6 0.9300
C3 H3 0.9300
C8 H8 0.9700
C7 H7A 0.9600
C7 H7B 0.9600
C7 H7C 0.9600

loop_
_geom_torsion_atom_site_label_1
_geom_torsion_atom_site_label_2
_geom_torsion_atom_site_label_3
_geom_torsion_atom_site_label_4
_geom_torsion
N2 N1 C10 O2 -1.4(2)
N2 N1 C10 C9 -179.85(13)
O2 C10 C9 C8 40.0(2)
N1 C10 C9 C8 -141.58(17)
C7 O1 C1 C6 -4.1(3)
C7 O1 C1 C2 175.79(19)
C3 C4 C5 C6 1.6(3)
C8 C4 C5 C6 -178.65(15)
C6 C1 C2 C3 1.1(3)
O1 C1 C2 C3 -178.76(18)
O1 C1 C6 C5 179.34(16)
C2 C1 C6 C5 -0.5(3)
C4 C5 C6 C1 -0.9(3)
C5 C4 C3 C2 -0.9(3)
C8 C4 C3 C2 179.27(18)
C1 C2 C3 C4 -0.4(3)
C10 C9 C8 C4 179.08(16)
C5 C4 C8 C9 -97.3(2)
C3 C4 C8 C9 82.5(3)

loop_
_cod_related_entry_id
_cod_related_entry_database
_cod_related_entry_code
1 ChemSpider 4733168
